data_2108413
loop_
_publ_author_name
'K\"ohler, Christian'
'L\"ubben, Jens'
'Krause, Lennard'
'Hoffmann, Christina'
'Herbst-Irmer, Regine'
'Stalke, Dietmar'

_publ_section_title
;
 Comparison of different strategies for modelling hydrogen atoms in charge
 density analyses
;
_journal_issue 3
_journal_name_full 'Acta Crystallographica Section B'
_journal_paper_doi 10.1107/S2052520619004517
_journal_volume 75
_journal_year 2019
_chemical_formula_moiety 'C38 H28 P2 S2, 2(C7H8)'
_chemical_formula_sum 'C52 H44 P2 S2'
_chemical_formula_weight 794.93
_space_group_crystal_system monoclinic
_space_group_IT_number 14
_space_group_name_Hall '-P 2yn'
_space_group_name_H-M_alt 'P 1 21/n 1'
_symmetry_space_group_name_Hall '-P 2yn'
_symmetry_space_group_name_H-M 'P 1 21/n 1'
_atom_sites_Cartn_tran_matrix_11 10.768700
_atom_sites_Cartn_tran_matrix_12 0.000000
_atom_sites_Cartn_tran_matrix_13 -3.202476
_atom_sites_Cartn_tran_matrix_21 0.000000
_atom_sites_Cartn_tran_matrix_22 14.793400
_atom_sites_Cartn_tran_matrix_23 0.000000
_atom_sites_Cartn_tran_matrix_31 0.000000
_atom_sites_Cartn_tran_matrix_32 0.000000
_atom_sites_Cartn_tran_matrix_33 13.025389
_atom_sites_Cartn_tran_vector_1 0.000000
_atom_sites_Cartn_tran_vector_2 0.000000
_atom_sites_Cartn_tran_vector_3 0.000000
_audit_creation_date 2017-10-26
_audit_creation_method 'Tonto 3.6.1 github v. 7a3f8a7'
_cell_angle_alpha 90
_cell_angle_beta 103.813
_cell_angle_gamma 90
_cell_formula_units_Z 2
_cell_length_a 10.7687
_cell_length_b 14.7934
_cell_length_c 13.4133
_cell_measurement_reflns_used 9597
_cell_measurement_temperature 100(2)
_cell_measurement_theta_max 30.4435
_cell_measurement_theta_min 2.188
_cell_volume 2075.019
_diffrn_ambient_temperature 100(2)
_diffrn_measured_fraction_theta_full 1.000
_diffrn_measured_fraction_theta_max 0.994
_diffrn_measurement_device_type 'Bruker Smart APEX II Ultra'
_diffrn_radiation_type MoK\a
_diffrn_radiation_wavelength 0.71073
_diffrn_reflns_av_R_equivalents 0.0324
_diffrn_reflns_av_unetI/netI 0.0186
_diffrn_reflns_limit_h_max 24
_diffrn_reflns_limit_h_min -24
_diffrn_reflns_limit_k_max 33
_diffrn_reflns_limit_k_min -27
_diffrn_reflns_limit_l_max 29
_diffrn_reflns_limit_l_min -29
_diffrn_reflns_number 194731
_diffrn_reflns_theta_full 25.242
_diffrn_reflns_theta_max 52.918
_diffrn_reflns_theta_min 2.083
_diffrn_source 'BRUKER Rotating Anode'
_exptl_absorpt_coefficient_mu 0.242
_exptl_absorpt_correction_T_max 0.7504
_exptl_absorpt_correction_T_min 0.7080
_exptl_absorpt_correction_type multi-scan
_exptl_absorpt_process_details SADABS-2016/2
_exptl_crystal_colour yellow
_exptl_crystal_density_diffrn 1.272
_exptl_crystal_description block
_exptl_crystal_F_000 836
_exptl_crystal_size_max 0.25
_exptl_crystal_size_mid 0.2
_exptl_crystal_size_min 0.2
_refine_diff_density_max 0.0553
_refine_diff_density_min -0.0507
_refine_diff_density_rms 0.0038
_refine_ls_extinction_method none
_refine_ls_goodness_of_fit_all 1.9380
_refine_ls_goodness_of_fit_gt 1.9380
_refine_ls_hydrogen_treatment refall
_refine_ls_matrix_type full
_refine_ls_number_constraints 0
_refine_ls_number_parameters 451
_refine_ls_number_reflns 17241
_refine_ls_number_restraints 0
_refine_ls_R_factor_all 0.0269
_refine_ls_R_factor_gt 0.0269
_refine_ls_R_Fsqd_factor 0.0264
_refine_ls_shift/su_max 0.0047
_refine_ls_structure_factor_coef F
_refine_ls_weighting_details w=1/\s(F)
_refine_ls_weighting_scheme sigma
_refine_ls_wR_factor_all 0.0164
_refine_ls_wR_factor_gt 0.0164
_reflns_d_resolution_high 9.775977
_reflns_d_resolution_low 0.445444
_reflns_limit_h_max 16
_reflns_limit_h_min -24
_reflns_limit_k_max 33
_reflns_limit_k_min 0
_reflns_limit_l_max 29
_reflns_limit_l_min -15
_reflns_number_gt 17007
_reflns_number_total 24426
_reflns_threshold_expression 'I > 2\s(I)'
_cod_data_source_file bm5108sup1.cif
_cod_data_source_block SPAnPS_HARt
_cod_original_cell_volume 2075.0181745753
_cod_database_code 2108413
_cod_database_fobs_code 2108413
_qcr_software Tonto
_qcr_software_version '3.6.1 v. 7a3f8a7'
_qcr_software_platform Windows-10.0.10586
_qcr_software_build_date '2016-07-27 09:45'
_qcr_software_website https://github.com/dylan-jayatilaka/tonto
_qcr_calc_method Hartree-Fock
_qcr_calc_spinorbital_kind restricted
_qcr_calc_gaussian_basis_set def2-SVP
_qcr_calc_gaussian_basis_set_kind cartesian
_qcr_calc_basis_max_l 2
_qcr_calc_unit 'See _atom_site_* in fragment.cif'
_qcr_calc_unit_spin_multiplicity 1
_qcr_calc_unit_n_electrons 368
_qcr_calc_unit_n_alpha_electrons 184
_qcr_calc_unit_n_beta_electrons 184
_refine_ls_kind 'Hirshfeld atom refinement (HAR)'
_refine_ls_method_description
;
   S.C. Capelli, H.-B. Burgi, B. Dittrich, S.Grabowsky
    and Dylan Jayatilaka, IUCrJ (2014). 1, 361-379
;
_refine_qcr_psi_constraint none
_refine_ls_svd_threshold 0.1E-02
_refine_ls_coordinate_system cartesian
_refine_ls_shift/su_conv_tol 0.0100
_refine_ls_shift/su_max_mean 0.0002
_refine_ls_shift/su_max_par 'H20A px'
_refine_diff_density_max_atom 0.0440
_refine_diff_density_max_atom_tag P2
_refine_diff_density_min_atom -0.0014
_refine_diff_density_min_atom_tag C23
_refine_diff_density_rms_atom 0.0073

loop_
_space_group_symop_id
_space_group_symop_operation_xyz
1 +X,+Y,+Z
2 1/2-X,1/2+Y,1/2-Z
3 -X,-Y,-Z
4 1/2+X,1/2-Y,1/2+Z

loop_
_atom_site_label
_atom_site_fract_x
_atom_site_fract_y
_atom_site_fract_z
_atom_site_U_iso_or_equiv
_atom_site_adp_type
_atom_site_occupancy
_atom_site_disorder_group
_atom_site_fract_x_esd
_atom_site_fract_y_esd
_atom_site_fract_z_esd
_atom_site_u_iso_or_equiv_esd
C20 0.835436 0.286895 0.557889 0.046566 Uani 1.000000 0 0.000057 0.000051 0.000050 0.000293
H20A 0.813813 0.355987 0.557361 0.163263 Uani 1.000000 0 0.000874 0.000538 0.001002 0.010136
H20B 0.915515 0.274258 0.528081 0.128201 Uani 1.000000 0 0.000662 0.000627 0.000574 0.007377
H20C 0.859179 0.266370 0.636940 0.160201 Uani 1.000000 0 0.000828 0.000800 0.000588 0.009640
C21 0.715980 0.241608 0.497364 0.032157 Uani 1.000000 0 0.000041 0.000032 0.000030 0.000182
C22 0.709684 0.147903 0.488885 0.037553 Uani 1.000000 0 0.000049 0.000036 0.000037 0.000222
H22 0.792253 0.109233 0.525743 0.082303 Uani 1.000000 0 0.000590 0.000409 0.000474 0.005434
C23 0.598332 0.104947 0.436323 0.047667 Uani 1.000000 0 0.000059 0.000042 0.000044 0.000286
H23 0.595557 0.030274 0.436521 0.060497 Uani 1.000000 0 0.000521 0.000357 0.000430 0.004302
C24 0.491410 0.156104 0.390164 0.053630 Uani 1.000000 0 0.000058 0.000055 0.000046 0.000351
H24 0.408293 0.121269 0.353104 0.103532 Uani 1.000000 0 0.000621 0.000502 0.000525 0.006456
C25 0.497321 0.249745 0.397703 0.051895 Uani 1.000000 0 0.000058 0.000053 0.000046 0.000349
H25 0.411510 0.286887 0.363040 0.106965 Uani 1.000000 0 0.000605 0.000541 0.000527 0.006848
C26 0.608479 0.291783 0.450930 0.041457 Uani 1.000000 0 0.000055 0.000039 0.000041 0.000256
H26 0.613355 0.364091 0.456983 0.090074 Uani 1.000000 0 0.000632 0.000407 0.000499 0.005561
P1 0.535253 0.424646 0.781079 0.016160 Uani 1.000000 0 0.000008 0.000005 0.000006 0.000029
S1 0.672553 0.479325 0.729666 0.030225 Uani 1.000000 0 0.000010 0.000007 0.000008 0.000043
C1 0.577695 0.422246 0.998270 0.015662 Uani 1.000000 0 0.000027 0.000019 0.000021 0.000099
C2 0.523302 0.468640 0.905828 0.015601 Uani 1.000000 0 0.000028 0.000019 0.000021 0.000101
C3 0.453286 0.549328 0.908032 0.015685 Uani 1.000000 0 0.000029 0.000019 0.000021 0.000102
C4 0.415954 0.607058 0.820104 0.018733 Uani 1.000000 0 0.000033 0.000021 0.000024 0.000118
H4 0.452660 0.592700 0.752972 0.037836 Uani 1.000000 0 0.000449 0.000319 0.000352 0.003482
C5 0.339908 0.680768 0.820768 0.021049 Uani 1.000000 0 0.000035 0.000022 0.000026 0.000131
H5 0.316567 0.724687 0.754687 0.044281 Uani 1.000000 0 0.000471 0.000324 0.000379 0.003803
C6 0.290171 0.698942 0.907658 0.021504 Uani 1.000000 0 0.000035 0.000023 0.000027 0.000133
H6 0.220140 0.751447 0.905628 0.044949 Uani 1.000000 0 0.000464 0.000324 0.000378 0.003859
C7 0.332131 0.650036 0.995737 0.019245 Uani 1.000000 0 0.000032 0.000021 0.000025 0.000121
H7 0.294818 0.664691 1.061484 0.038342 Uani 1.000000 0 0.000435 0.000318 0.000358 0.003532
C8 0.377241 0.436483 0.694947 0.017289 Uani 1.000000 0 0.000030 0.000019 0.000022 0.000108
C9 0.369547 0.445625 0.590214 0.025127 Uani 1.000000 0 0.000041 0.000025 0.000026 0.000147
H9 0.455858 0.454435 0.565291 0.051758 Uani 1.000000 0 0.000485 0.000353 0.000376 0.004037
C10 0.250716 0.442550 0.520087 0.030402 Uani 1.000000 0 0.000047 0.000028 0.000028 0.000186
H10 0.245454 0.448746 0.439581 0.069944 Uani 1.000000 0 0.000554 0.000390 0.000394 0.004744
C11 0.140183 0.429988 0.554529 0.027945 Uani 1.000000 0 0.000042 0.000027 0.000030 0.000173
H11 0.047763 0.426073 0.499105 0.058109 Uani 1.000000 0 0.000494 0.000373 0.000401 0.004539
C12 0.147612 0.421343 0.659067 0.023995 Uani 1.000000 0 0.000036 0.000025 0.000030 0.000145
H12 0.061120 0.411535 0.685902 0.053747 Uani 1.000000 0 0.000473 0.000364 0.000407 0.004123
C13 0.265627 0.424756 0.729324 0.019223 Uani 1.000000 0 0.000032 0.000022 0.000024 0.000114
H13 0.269375 0.416624 0.809337 0.043894 Uani 1.000000 0 0.000439 0.000336 0.000356 0.003608
C14 0.541282 0.301820 0.785463 0.017818 Uani 1.000000 0 0.000031 0.000019 0.000023 0.000105
C15 0.622984 0.258144 0.735150 0.029618 Uani 1.000000 0 0.000042 0.000026 0.000030 0.000162
H15 0.686265 0.298249 0.701047 0.066397 Uani 1.000000 0 0.000544 0.000359 0.000438 0.004568
C16 0.619922 0.164304 0.726276 0.038293 Uani 1.000000 0 0.000052 0.000029 0.000033 0.000208
H16 0.681060 0.129991 0.685255 0.087320 Uani 1.000000 0 0.000632 0.000379 0.000445 0.005166
C17 0.535012 0.114285 0.767378 0.031034 Uani 1.000000 0 0.000049 0.000025 0.000030 0.000182
H17 0.532950 0.040914 0.759686 0.066712 Uani 1.000000 0 0.000558 0.000347 0.000419 0.004547
C18 0.453174 0.157995 0.817961 0.023866 Uani 1.000000 0 0.000039 0.000023 0.000029 0.000147
H18 0.386295 0.119747 0.849265 0.052816 Uani 1.000000 0 0.000484 0.000336 0.000407 0.004265
C19 0.456042 0.251566 0.827079 0.019921 Uani 1.000000 0 0.000032 0.000022 0.000026 0.000121
H19 0.391515 0.284505 0.865474 0.042730 Uani 1.000000 0 0.000451 0.000302 0.000372 0.003552

loop_
_atom_site_aniso_label
_atom_site_aniso_U_11
_atom_site_aniso_U_22
_atom_site_aniso_U_33
_atom_site_aniso_U_12
_atom_site_aniso_U_13
_atom_site_aniso_U_23
_atom_site_aniso_u_11_esd
_atom_site_aniso_u_22_esd
_atom_site_aniso_u_33_esd
_atom_site_aniso_u_12_esd
_atom_site_aniso_u_13_esd
_atom_site_aniso_u_23_esd
C20 0.033476 0.063788 0.042435 -0.007096 0.013799 -0.014329 0.000219 0.000381 0.000293 0.000229 0.000215 0.000274
H20A 0.134686 0.062020 0.293084 0.058776 -0.019615 0.023983 0.009402 0.006306 0.013440 0.006036 0.008379 0.007103
H20B 0.075807 0.207246 0.101549 -0.033528 0.057935 -0.062028 0.004925 0.010062 0.007565 0.005679 0.005173 0.006454
H20C 0.123993 0.309199 0.047413 -0.048334 0.014432 -0.018677 0.007701 0.015007 0.006365 0.008111 0.005782 0.007286
C21 0.028757 0.041634 0.026081 0.001486 0.010647 -0.000994 0.000162 0.000222 0.000174 0.000152 0.000144 0.000164
C22 0.035645 0.041277 0.035739 0.005065 0.013052 -0.003211 0.000206 0.000245 0.000231 0.000175 0.000183 0.000197
H22 0.083172 0.070767 0.092972 0.033250 0.013997 -0.002709 0.005181 0.005160 0.005908 0.004015 0.004321 0.004201
C23 0.045802 0.050406 0.046794 -0.009601 0.019969 -0.011924 0.000261 0.000307 0.000318 0.000231 0.000243 0.000267
H23 0.068383 0.033256 0.079853 -0.017028 0.032466 -0.012532 0.004165 0.003562 0.005346 0.003307 0.003718 0.003702
C24 0.034631 0.081432 0.044828 -0.013813 0.008779 -0.012511 0.000253 0.000500 0.000304 0.000280 0.000225 0.000314
H24 0.074544 0.128045 0.108007 -0.040808 0.030415 -0.032286 0.005239 0.007235 0.007032 0.004715 0.004702 0.005272
C25 0.033769 0.076216 0.045700 0.006472 0.000386 0.005369 0.000267 0.000476 0.000291 0.000285 0.000222 0.000298
H25 0.055152 0.169971 0.095771 0.024964 -0.008934 -0.009234 0.005287 0.008549 0.006358 0.005133 0.004386 0.005470
C26 0.039400 0.046147 0.038823 0.006893 0.008887 0.008712 0.000241 0.000280 0.000254 0.000212 0.000203 0.000226
H26 0.106847 0.059391 0.103983 0.011260 0.044606 0.019683 0.005477 0.004790 0.006715 0.004340 0.004740 0.004681
P1 0.016640 0.015454 0.016387 -0.001394 0.004797 -0.000949 0.000028 0.000028 0.000030 0.000025 0.000024 0.000027
S1 0.025856 0.029624 0.035195 -0.007769 0.014683 0.000427 0.000037 0.000044 0.000053 0.000032 0.000037 0.000040
C1 0.016843 0.013878 0.016267 0.001440 0.000097 -0.001582 0.000104 0.000093 0.000097 0.000084 0.000083 0.000088
C2 0.016903 0.013911 0.015988 0.000867 0.001224 -0.001170 0.000104 0.000095 0.000102 0.000080 0.000086 0.000085
C3 0.018084 0.013250 0.015722 0.000847 0.000302 -0.000977 0.000109 0.000093 0.000101 0.000080 0.000088 0.000083
C4 0.024132 0.014409 0.017659 0.001133 0.000482 0.000360 0.000136 0.000104 0.000112 0.000094 0.000102 0.000092
H4 0.037467 0.037311 0.038730 -0.004238 0.009859 0.002641 0.003301 0.003488 0.003743 0.002695 0.002802 0.002801
C5 0.026591 0.015635 0.020919 0.003229 -0.001669 0.000869 0.000152 0.000111 0.000122 0.000102 0.000113 0.000100
H5 0.052069 0.032123 0.048650 0.004156 0.001561 -0.002832 0.003873 0.003508 0.004009 0.002919 0.003142 0.002917
C6 0.024262 0.018004 0.022247 0.006205 -0.002482 -0.001238 0.000144 0.000119 0.000128 0.000105 0.000112 0.000104
H6 0.043412 0.039557 0.051878 0.006469 0.005079 -0.007267 0.003644 0.003790 0.004123 0.002861 0.003043 0.003050
C7 0.019848 0.017954 0.019935 0.004606 -0.000643 -0.002516 0.000126 0.000115 0.000118 0.000094 0.000100 0.000098
H7 0.034022 0.039295 0.041708 0.010556 0.006623 0.002816 0.003232 0.003617 0.003790 0.002675 0.002732 0.002834
C8 0.021282 0.016052 0.014535 -0.000794 0.002595 0.000033 0.000117 0.000106 0.000101 0.000085 0.000092 0.000086
C9 0.034437 0.025342 0.015601 -0.002770 0.004475 0.002125 0.000178 0.000143 0.000124 0.000125 0.000128 0.000112
H9 0.056499 0.056047 0.042729 -0.001682 0.015022 0.005940 0.003781 0.004330 0.004110 0.003236 0.003200 0.003201
C10 0.043321 0.030867 0.017019 -0.001083 -0.004195 0.002594 0.000243 0.000180 0.000125 0.000160 0.000146 0.000127
H10 0.093158 0.079386 0.037289 -0.003448 0.010149 0.005237 0.004956 0.005215 0.004202 0.003902 0.003741 0.003623
C11 0.032303 0.025559 0.025972 0.002598 -0.009238 -0.002137 0.000201 0.000155 0.000139 0.000146 0.000138 0.000131
H11 0.053425 0.069562 0.051340 0.009602 -0.014834 0.004454 0.004347 0.004900 0.004059 0.003522 0.003241 0.003564
C12 0.020800 0.022571 0.028613 0.001350 -0.002682 -0.004528 0.000140 0.000135 0.000147 0.000117 0.000118 0.000125
H12 0.038231 0.055531 0.067479 0.009738 0.007557 -0.009929 0.003467 0.004295 0.004548 0.003208 0.003216 0.003415
C13 0.018563 0.020085 0.019022 -0.000132 0.001546 -0.001921 0.000115 0.000114 0.000113 0.000098 0.000095 0.000106
H13 0.037768 0.055505 0.038410 -0.009131 0.012654 -0.007396 0.003254 0.004003 0.003698 0.002847 0.002821 0.003091
C14 0.019651 0.016715 0.017087 0.001770 0.004808 -0.001888 0.000109 0.000101 0.000108 0.000092 0.000091 0.000096
C15 0.037612 0.023486 0.027754 0.010345 0.017219 0.001750 0.000174 0.000149 0.000182 0.000129 0.000153 0.000136
H15 0.075650 0.049094 0.074447 0.010389 0.044667 0.002332 0.004275 0.004298 0.005469 0.003347 0.003911 0.003736
C16 0.059819 0.023611 0.031449 0.017099 0.020490 0.001062 0.000267 0.000161 0.000219 0.000170 0.000205 0.000156
H16 0.135297 0.058823 0.067842 0.034290 0.060274 0.004785 0.005640 0.004654 0.005771 0.004043 0.004678 0.004044
C17 0.050441 0.016948 0.025712 0.007902 0.003568 -0.001573 0.000249 0.000126 0.000167 0.000149 0.000168 0.000124
H17 0.097184 0.034025 0.068927 0.005451 0.021099 -0.002746 0.004912 0.003682 0.005146 0.003619 0.003958 0.003524
C18 0.028869 0.015479 0.027251 -0.000418 -0.001349 0.001126 0.000171 0.000117 0.000145 0.000111 0.000129 0.000112
H18 0.051625 0.035930 0.070891 -0.002978 0.005397 0.010683 0.004061 0.003803 0.004855 0.002972 0.003477 0.003230
C19 0.020336 0.015705 0.023723 -0.000233 0.004144 -0.000504 0.000120 0.000108 0.000133 0.000092 0.000105 0.000102
H19 0.047818 0.023442 0.056930 -0.007384 0.025794 -0.004218 0.003363 0.003153 0.004326 0.002503 0.003061 0.002878
